data_8107141
loop_
_publ_author_name
'Yu, Wen-Bo'
'Xu, Jun'
'Zhang, Peng-fei'

_publ_section_title
;
 Crystal structure of
 N-(5-((3,5-dimethylisoxazol-4-yl)sulfonyl)quinolin-8-yl)benzamide,
 C21H17N3O4S
;
_journal_issue 4
_journal_name_full 'Zeitschrift f\"ur Kristallographie - New Crystal Structures'
_journal_page_first 1189
_journal_page_last 1191
_journal_paper_doi 10.1515/ncrs-2016-0127
_journal_volume 231
_journal_year 2016
_chemical_formula_sum 'C21 H17 N3 O4 S'
_chemical_formula_weight 407.44
_space_group_crystal_system triclinic
_space_group_IT_number 2
_space_group_name_Hall '-P 1'
_space_group_name_H-M_alt 'P -1'
_atom_sites_solution_hydrogens geom
_cell_angle_alpha 91.746(4)
_cell_angle_beta 90.169(4)
_cell_angle_gamma 100.878(4)
_cell_formula_units_Z 4
_cell_length_a 10.0424(5)
_cell_length_b 10.4142(4)
_cell_length_c 18.7420(10)
_cell_measurement_reflns_used 6785
_cell_measurement_temperature 293(2)
_cell_measurement_theta_max 25.0
_cell_measurement_theta_min 3.0
_cell_volume 1923.92(16)
_computing_cell_refinement 'SAINT (Bruker, 2002)'
_computing_data_collection 'SMART (Bruker, 2002)'
_computing_data_reduction SAINT
_computing_molecular_graphics 'SHELXTL (Bruker, 2002)'
_computing_publication_material SHELXTL
_computing_structure_refinement 'SHELXL-2014/7 (Sheldrick, 2014)'
_computing_structure_solution 'SHELXS97 (Sheldrick, 2008)'
_diffrn_ambient_temperature 293(2)
_diffrn_measured_fraction_theta_full 0.997
_diffrn_measured_fraction_theta_max 0.997
_diffrn_measurement_device_type 'Bruker SMART CCD area-detector'
_diffrn_measurement_method '\f and \w scans'
_diffrn_radiation_monochromator graphite
_diffrn_radiation_source 'fine-focus sealed tube'
_diffrn_radiation_type MoK\a
_diffrn_radiation_wavelength 0.71073
_diffrn_reflns_av_R_equivalents 0.0317
_diffrn_reflns_av_unetI/netI 0.0448
_diffrn_reflns_Laue_measured_fraction_full 0.997
_diffrn_reflns_Laue_measured_fraction_max 0.997
_diffrn_reflns_limit_h_max 9
_diffrn_reflns_limit_h_min -11
_diffrn_reflns_limit_k_max 12
_diffrn_reflns_limit_k_min -11
_diffrn_reflns_limit_l_max 17
_diffrn_reflns_limit_l_min -22
_diffrn_reflns_number 11709
_diffrn_reflns_point_group_measured_fraction_full 0.997
_diffrn_reflns_point_group_measured_fraction_max 0.997
_diffrn_reflns_theta_full 25.010
_diffrn_reflns_theta_max 25.010
_diffrn_reflns_theta_min 3.013
_exptl_absorpt_coefficient_mu 0.202
_exptl_absorpt_correction_T_max 0.9782
_exptl_absorpt_correction_T_min 0.9753
_exptl_absorpt_correction_type multi-scan
_exptl_absorpt_process_details '(SADABS; Bruker, 2002)'
_exptl_crystal_colour colourless
_exptl_crystal_density_diffrn 1.407
_exptl_crystal_description Block
_exptl_crystal_F_000 848
_exptl_crystal_size_max 0.27
_exptl_crystal_size_mid 0.24
_exptl_crystal_size_min 0.22
_refine_diff_density_max 0.377
_refine_diff_density_min -0.387
_refine_diff_density_rms 0.041
_refine_ls_extinction_coef 0.0041(3)
_refine_ls_extinction_expression Fc^*^=kFc[1+0.001xFc^2^\l^3^/sin(2\q)]^-1/4^
_refine_ls_extinction_method 'SHELXL-2014/7 (Sheldrick 2014'
_refine_ls_goodness_of_fit_ref 1.046
_refine_ls_hydrogen_treatment constr
_refine_ls_matrix_type full
_refine_ls_number_parameters 528
_refine_ls_number_reflns 6767
_refine_ls_number_restraints 0
_refine_ls_restrained_S_all 1.046
_refine_ls_R_factor_all 0.0744
_refine_ls_R_factor_gt 0.0487
_refine_ls_shift/su_max 0.010
_refine_ls_shift/su_mean 0.001
_refine_ls_structure_factor_coef Fsqd
_refine_ls_weighting_details 'w=1/[\s^2^(Fo^2^)+(0.0200P)^2^+1.0000P] where P=(Fo^2^+2Fc^2^)/3'
_refine_ls_weighting_scheme calc
_refine_ls_wR_factor_gt 0.0896
_refine_ls_wR_factor_ref 0.1036
_reflns_Friedel_coverage 0.000
_reflns_Friedel_fraction_full .
_reflns_Friedel_fraction_max .
_reflns_number_gt 4900
_reflns_number_total 6767
_reflns_threshold_expression 'I > 2\s(I)'
_cod_data_source_file suppl_ncrs-2016-0127_suppl.cif
_cod_data_source_block ywb
_cod_original_cell_volume 1923.91(16)
_cod_database_code 8107141
_shelx_space_group_comment
;
The symmetry employed for this shelxl refinement is uniquely defined
by the following loop, which should always be used as a source of
symmetry information in preference to the above space-group names.
They are only intended as comments.
;

loop_
_space_group_symop_operation_xyz
'x, y, z'
'-x, -y, -z'

loop_
_atom_site_label
_atom_site_type_symbol
_atom_site_fract_x
_atom_site_fract_y
_atom_site_fract_z
_atom_site_U_iso_or_equiv
_atom_site_adp_type
_atom_site_occupancy
_atom_site_site_symmetry_order
_atom_site_calc_flag
_atom_site_refinement_flags_posn
_atom_site_refinement_flags_adp
_atom_site_refinement_flags_occupancy
_atom_site_disorder_assembly
_atom_site_disorder_group
S1 S 0.66013(6) 0.31117(7) 0.19793(4) 0.0544(2) Uani 1 1 d . . . . .
S2 S 0.20429(8) 0.43571(7) 0.33721(4) 0.0639(2) Uani 1 1 d . . . . .
C12 C 0.7002(2) 0.1265(2) 0.09191(12) 0.0426(6) Uani 1 1 d . . . . .
N2 N 0.7400(2) -0.02481(19) -0.00423(11) 0.0517(5) Uani 1 1 d . . . . .
N1 N 0.94117(19) 0.13877(19) -0.05679(11) 0.0532(6) Uani 1 1 d . . . . .
H1 H 0.9075 0.0597 -0.0705 0.064 Uiso 1 1 calc R U . . .
N4 N -0.0778(2) 0.7903(2) 0.51076(11) 0.0539(6) Uani 1 1 d . . . . .
H4 H -0.0308 0.8249 0.5472 0.065 Uiso 1 1 calc R U . . .
C33 C 0.1870(3) 0.6078(2) 0.45395(14) 0.0498(6) Uani 1 1 d . . . . .
O1 O 1.10377(18) 0.31174(17) -0.08315(10) 0.0643(5) Uani 1 1 d . . . . .
O4 O 0.28534(18) 0.30289(19) 0.14072(11) 0.0661(5) Uani 1 1 d . . . . .
O2 O 0.63560(19) 0.2121(2) 0.24991(10) 0.0687(5) Uani 1 1 d . . . . .
O8 O 0.4769(2) 0.6768(2) 0.23621(12) 0.0753(6) Uani 1 1 d . . . . .
C11 C 0.7420(2) 0.2549(2) 0.12300(13) 0.0484(6) Uani 1 1 d . . . . .
C1 C 1.0813(2) 0.1225(2) -0.15968(13) 0.0437(6) Uani 1 1 d . . . . .
C7 C 1.0462(2) 0.2004(2) -0.09669(13) 0.0452(6) Uani 1 1 d . . . . .
C8 C 0.8808(2) 0.1853(2) 0.00276(13) 0.0466(6) Uani 1 1 d . . . . .
O3 O 0.73535(18) 0.43833(19) 0.21847(10) 0.0724(6) Uani 1 1 d . . . . .
C29 C -0.0189(2) 0.7031(2) 0.46975(13) 0.0488(6) Uani 1 1 d . . . . .
C22 C -0.2283(2) 0.9286(2) 0.55588(13) 0.0496(6) Uani 1 1 d . . . . .
C34 C 0.1141(2) 0.6911(2) 0.49211(13) 0.0470(6) Uani 1 1 d . . . . .
C19 C 0.5034(2) 0.3301(2) 0.16489(13) 0.0451(6) Uani 1 1 d . . . . .
C40 C 0.3035(2) 0.5449(2) 0.28174(13) 0.0452(6) Uani 1 1 d . . . . .
C6 C 1.0361(2) -0.0114(2) -0.16950(14) 0.0526(7) Uani 1 1 d . . . . .
H6 H 0.9816 -0.0578 -0.1353 0.063 Uiso 1 1 calc R U . . .
C32 C 0.1226(3) 0.5363(2) 0.39316(14) 0.0529(7) Uani 1 1 d . . . . .
C20 C 0.4798(3) 0.4251(2) 0.11688(14) 0.0523(7) Uani 1 1 d . . . . .
C13 C 0.7700(2) 0.0938(2) 0.03066(13) 0.0429(6) Uani 1 1 d . . . . .
N5 N 0.1648(2) 0.7635(2) 0.55103(11) 0.0566(6) Uani 1 1 d . . . . .
C30 C -0.0781(3) 0.6301(3) 0.41218(14) 0.0571(7) Uani 1 1 d . . . . .
H30 H -0.1659 0.6352 0.3982 0.069 Uiso 1 1 calc R U . . .
O5 O -0.2767(2) 0.7866(2) 0.45369(11) 0.0851(7) Uani 1 1 d . . . . .
C41 C 0.4403(3) 0.5925(3) 0.28755(14) 0.0529(7) Uani 1 1 d . . . . .
C18 C 0.3783(3) 0.2572(3) 0.17838(15) 0.0528(7) Uani 1 1 d . . . . .
C16 C 0.5974(2) 0.0276(2) 0.11694(14) 0.0530(7) Uani 1 1 d . . . . .
H16 H 0.5491 0.0430 0.1576 0.064 Uiso 1 1 calc R U . . .
C27 C -0.1364(3) 0.9934(3) 0.60588(15) 0.0596(7) Uani 1 1 d . . . . .
H27 H -0.0487 0.9765 0.6070 0.071 Uiso 1 1 calc R U . . .
C31 C -0.0060(3) 0.5474(3) 0.37427(15) 0.0618(8) Uani 1 1 d . . . . .
H31 H -0.0472 0.4986 0.3351 0.074 Uiso 1 1 calc R U . . .
N3 N 0.3511(2) 0.4104(2) 0.10112(12) 0.0599(6) Uani 1 1 d . . . . .
C28 C -0.1982(3) 0.8294(3) 0.50217(14) 0.0547(7) Uani 1 1 d . . . . .
C9 C 0.9181(3) 0.3065(3) 0.03500(15) 0.0600(8) Uani 1 1 d . . . . .
H9 H 0.9909 0.3659 0.0176 0.072 Uiso 1 1 calc R U . . .
C10 C 0.8461(2) 0.3405(3) 0.09439(15) 0.0598(8) Uani 1 1 d . . . . .
H10 H 0.8701 0.4242 0.1149 0.072 Uiso 1 1 calc R U . . .
O7 O 0.2943(2) 0.37312(19) 0.37874(13) 0.0887(7) Uani 1 1 d . . . . .
C2 C 1.1625(3) 0.1883(3) -0.21138(15) 0.0623(8) Uani 1 1 d . . . . .
H2 H 1.1939 0.2779 -0.2057 0.075 Uiso 1 1 calc R U . . .
C15 C 0.5687(3) -0.0903(3) 0.08175(16) 0.0630(8) Uani 1 1 d . . . . .
H15 H 0.5006 -0.1559 0.0980 0.076 Uiso 1 1 calc R U . . .
O6 O 0.1022(2) 0.3571(2) 0.29334(13) 0.0963(8) Uani 1 1 d . . . . .
C39 C 0.2612(3) 0.6063(3) 0.22230(15) 0.0604(7) Uani 1 1 d . . . . .
N6 N 0.3611(3) 0.6853(2) 0.19421(13) 0.0681(7) Uani 1 1 d . . . . .
C17 C 0.3261(3) 0.1462(3) 0.22421(18) 0.0755(9) Uani 1 1 d . . . . .
H17A H 0.2446 0.1608 0.2471 0.113 Uiso 1 1 calc R U . . .
H17B H 0.3930 0.1389 0.2598 0.113 Uiso 1 1 calc R U . . .
H17C H 0.3068 0.0669 0.1955 0.113 Uiso 1 1 calc R U . . .
C25 C -0.3010(4) 1.1083(3) 0.65313(18) 0.0744(9) Uani 1 1 d . . . . .
H25 H -0.3259 1.1677 0.6862 0.089 Uiso 1 1 calc R U . . .
C35 C 0.3174(3) 0.6028(3) 0.48095(16) 0.0638(8) Uani 1 1 d . . . . .
H35 H 0.3692 0.5485 0.4585 0.077 Uiso 1 1 calc R U . . .
C14 C 0.6419(3) -0.1120(3) 0.02122(15) 0.0626(8) Uani 1 1 d . . . . .
H14 H 0.6201 -0.1930 -0.0025 0.075 Uiso 1 1 calc R U . . .
C4 C 1.1525(3) -0.0089(3) -0.28030(16) 0.0693(9) Uani 1 1 d . . . . .
H4A H 1.1766 -0.0528 -0.3208 0.083 Uiso 1 1 calc R U . . .
C37 C 0.2869(3) 0.7549(3) 0.57283(16) 0.0696(8) Uani 1 1 d . . . . .
H37 H 0.3220 0.8041 0.6132 0.084 Uiso 1 1 calc R U . . .
C36 C 0.3673(3) 0.6762(3) 0.53897(17) 0.0727(9) Uani 1 1 d . . . . .
H36 H 0.4539 0.6744 0.5561 0.087 Uiso 1 1 calc R U . . .
C24 C -0.3927(3) 1.0465(3) 0.60329(19) 0.0836(10) Uani 1 1 d . . . . .
H24 H -0.4798 1.0648 0.6021 0.100 Uiso 1 1 calc R U . . .
C23 C -0.3570(3) 0.9575(3) 0.55495(17) 0.0726(9) Uani 1 1 d . . . . .
H23 H -0.4202 0.9162 0.5212 0.087 Uiso 1 1 calc R U . . .
C5 C 1.0719(3) -0.0763(3) -0.22995(17) 0.0654(8) Uani 1 1 d . . . . .
H5 H 1.0410 -0.1659 -0.2363 0.078 Uiso 1 1 calc R U . . .
C26 C -0.1730(3) 1.0825(3) 0.65408(17) 0.0696(8) Uani 1 1 d . . . . .
H26 H -0.1100 1.1253 0.6875 0.084 Uiso 1 1 calc R U . . .
C21 C 0.5767(3) 0.5339(3) 0.08490(16) 0.0733(9) Uani 1 1 d . . . . .
H21A H 0.5272 0.5882 0.0591 0.110 Uiso 1 1 calc R U . . .
H21B H 0.6359 0.4984 0.0529 0.110 Uiso 1 1 calc R U . . .
H21C H 0.6295 0.5852 0.1221 0.110 Uiso 1 1 calc R U . . .
C3 C 1.1976(3) 0.1228(3) -0.27126(16) 0.0743(9) Uani 1 1 d . . . . .
H3 H 1.2521 0.1684 -0.3057 0.089 Uiso 1 1 calc R U . . .
C42 C 0.5502(3) 0.5697(4) 0.33553(17) 0.0815(10) Uani 1 1 d . . . . .
H42A H 0.6316 0.5711 0.3086 0.122 Uiso 1 1 calc R U . . .
H42B H 0.5242 0.4860 0.3568 0.122 Uiso 1 1 calc R U . . .
H42C H 0.5661 0.6370 0.3723 0.122 Uiso 1 1 calc R U . . .
C38 C 0.1249(3) 0.5902(4) 0.1879(2) 0.1038(13) Uani 1 1 d . . . . .
H38A H 0.0660 0.6301 0.2180 0.156 Uiso 1 1 calc R U . . .
H38B H 0.0877 0.4987 0.1809 0.156 Uiso 1 1 calc R U . . .
H38C H 0.1331 0.6313 0.1426 0.156 Uiso 1 1 calc R U . . .

loop_
_atom_site_aniso_label
_atom_site_aniso_U_11
_atom_site_aniso_U_22
_atom_site_aniso_U_33
_atom_site_aniso_U_23
_atom_site_aniso_U_13
_atom_site_aniso_U_12
S1 0.0518(4) 0.0677(5) 0.0434(4) -0.0109(3) 0.0032(3) 0.0124(3)
S2 0.0726(5) 0.0394(4) 0.0752(5) -0.0068(4) 0.0256(4) 0.0004(3)
C12 0.0413(13) 0.0476(14) 0.0395(14) 0.0034(11) 0.0012(10) 0.0097(11)
N2 0.0591(13) 0.0412(12) 0.0521(14) -0.0018(10) 0.0101(10) 0.0033(10)
N1 0.0538(13) 0.0457(12) 0.0547(14) -0.0107(11) 0.0140(10) -0.0031(10)
N4 0.0488(12) 0.0685(15) 0.0437(13) -0.0099(11) 0.0021(9) 0.0109(11)
C33 0.0602(16) 0.0443(14) 0.0448(16) 0.0103(12) 0.0135(12) 0.0077(12)
O1 0.0613(11) 0.0540(11) 0.0685(13) -0.0148(10) 0.0170(9) -0.0103(9)
O4 0.0521(11) 0.0677(13) 0.0775(14) -0.0031(11) 0.0050(10) 0.0095(10)
O2 0.0765(13) 0.0918(15) 0.0440(12) 0.0076(11) 0.0041(9) 0.0310(11)
O8 0.0698(14) 0.0749(14) 0.0729(15) -0.0060(12) 0.0227(11) -0.0063(11)
C11 0.0438(14) 0.0544(16) 0.0464(15) -0.0078(12) 0.0035(11) 0.0092(12)
C1 0.0335(12) 0.0506(15) 0.0466(15) -0.0053(12) -0.0012(10) 0.0080(10)
C7 0.0390(13) 0.0479(15) 0.0467(15) -0.0020(12) 0.0024(11) 0.0039(11)
C8 0.0449(14) 0.0461(14) 0.0473(16) -0.0030(12) 0.0077(11) 0.0052(11)
O3 0.0588(11) 0.0821(14) 0.0692(14) -0.0368(11) 0.0022(9) 0.0015(10)
C29 0.0510(15) 0.0534(15) 0.0397(15) 0.0019(12) 0.0124(11) 0.0041(12)
C22 0.0531(15) 0.0519(15) 0.0448(16) 0.0058(12) 0.0046(12) 0.0117(12)
C34 0.0501(15) 0.0523(15) 0.0374(14) 0.0072(12) 0.0084(11) 0.0058(12)
C19 0.0481(14) 0.0452(14) 0.0422(15) -0.0041(12) 0.0076(11) 0.0100(11)
C40 0.0496(15) 0.0397(14) 0.0450(15) -0.0099(12) 0.0054(11) 0.0069(11)
C6 0.0482(15) 0.0516(16) 0.0583(18) -0.0044(13) -0.0030(12) 0.0115(12)
C32 0.0560(16) 0.0431(15) 0.0564(17) 0.0020(13) 0.0183(13) 0.0009(12)
C20 0.0637(18) 0.0479(15) 0.0433(16) -0.0076(13) 0.0070(12) 0.0067(13)
C13 0.0433(13) 0.0432(14) 0.0423(14) -0.0008(11) 0.0005(10) 0.0088(10)
N5 0.0582(14) 0.0699(15) 0.0426(13) -0.0010(11) -0.0001(10) 0.0151(11)
C30 0.0439(14) 0.0700(18) 0.0528(17) -0.0068(14) 0.0061(12) -0.0001(13)
O5 0.0718(13) 0.1254(19) 0.0628(14) -0.0345(13) -0.0203(11) 0.0372(13)
C41 0.0549(16) 0.0526(16) 0.0494(17) -0.0132(13) 0.0094(12) 0.0078(13)
C18 0.0515(16) 0.0504(16) 0.0573(18) -0.0023(13) 0.0111(13) 0.0120(13)
C16 0.0543(16) 0.0536(16) 0.0523(17) 0.0072(13) 0.0144(12) 0.0120(12)
C27 0.0613(17) 0.0586(17) 0.0578(18) -0.0021(15) 0.0015(13) 0.0095(13)
C31 0.0602(18) 0.0602(18) 0.0563(18) -0.0137(14) 0.0151(13) -0.0083(14)
N3 0.0644(15) 0.0568(14) 0.0589(15) 0.0025(12) 0.0007(11) 0.0125(12)
C28 0.0507(16) 0.0703(18) 0.0436(16) -0.0011(14) -0.0003(12) 0.0127(13)
C9 0.0514(16) 0.0536(17) 0.0681(19) -0.0120(14) 0.0170(13) -0.0059(12)
C10 0.0525(16) 0.0573(17) 0.0644(19) -0.0190(14) 0.0079(13) 0.0001(13)
O7 0.1268(19) 0.0555(13) 0.0966(18) 0.0266(12) 0.0303(14) 0.0454(13)
C2 0.0589(17) 0.0649(18) 0.0577(18) -0.0087(15) 0.0124(14) -0.0008(14)
C15 0.0648(18) 0.0498(17) 0.071(2) 0.0101(15) 0.0180(15) 0.0009(13)
O6 0.0792(14) 0.0656(13) 0.127(2) -0.0460(14) 0.0343(13) -0.0222(11)
C39 0.0664(18) 0.0662(19) 0.0516(18) -0.0093(15) 0.0057(14) 0.0220(15)
N6 0.0800(18) 0.0719(17) 0.0543(16) 0.0087(13) 0.0123(13) 0.0180(14)
C17 0.0655(19) 0.068(2) 0.091(2) 0.0153(18) 0.0266(17) 0.0059(15)
C25 0.100(3) 0.0548(18) 0.073(2) -0.0058(16) 0.0089(19) 0.0266(17)
C35 0.0671(18) 0.072(2) 0.060(2) 0.0140(16) 0.0102(14) 0.0303(15)
C14 0.0767(19) 0.0419(15) 0.0637(19) -0.0024(14) 0.0155(15) -0.0022(14)
C4 0.0607(18) 0.092(2) 0.058(2) -0.0260(18) -0.0042(14) 0.0260(17)
C37 0.071(2) 0.093(2) 0.0484(18) -0.0016(16) -0.0091(14) 0.0248(17)
C36 0.0706(19) 0.093(2) 0.062(2) 0.0058(18) -0.0077(15) 0.0340(17)
C24 0.078(2) 0.088(2) 0.095(3) -0.011(2) -0.0025(19) 0.0430(19)
C23 0.0681(19) 0.079(2) 0.075(2) -0.0153(18) -0.0126(15) 0.0272(16)
C5 0.0605(18) 0.0591(18) 0.078(2) -0.0224(16) -0.0138(15) 0.0185(14)
C26 0.084(2) 0.0551(18) 0.067(2) -0.0107(16) -0.0029(16) 0.0087(16)
C21 0.088(2) 0.0633(19) 0.062(2) 0.0100(16) 0.0080(16) -0.0033(16)
C3 0.0669(19) 0.096(3) 0.0561(19) -0.0113(18) 0.0151(14) 0.0076(17)
C42 0.0602(19) 0.118(3) 0.068(2) -0.016(2) -0.0055(15) 0.0228(18)
C38 0.082(2) 0.156(4) 0.083(3) -0.001(3) -0.0167(19) 0.049(2)

loop_
_atom_type_symbol
_atom_type_description
_atom_type_scat_dispersion_real
_atom_type_scat_dispersion_imag
_atom_type_scat_source
C C 0.0033 0.0016 'International Tables Vol C Tables 4.2.6.8 and 6.1.1.4'
H H 0.0000 0.0000 'International Tables Vol C Tables 4.2.6.8 and 6.1.1.4'
N N 0.0061 0.0033 'International Tables Vol C Tables 4.2.6.8 and 6.1.1.4'
O O 0.0106 0.0060 'International Tables Vol C Tables 4.2.6.8 and 6.1.1.4'
S S 0.1246 0.1234 'International Tables Vol C Tables 4.2.6.8 and 6.1.1.4'

loop_
_geom_angle_atom_site_label_1
_geom_angle_atom_site_label_2
_geom_angle_atom_site_label_3
_geom_angle
_geom_angle_site_symmetry_1
_geom_angle_site_symmetry_3
O2 S1 O3 119.12(13) . .
O2 S1 C19 107.30(12) . .
O3 S1 C19 108.09(12) . .
O2 S1 C11 109.94(12) . .
O3 S1 C11 107.22(11) . .
C19 S1 C11 104.17(12) . .
O6 S2 O7 119.33(15) . .
O6 S2 C40 106.95(14) . .
O7 S2 C40 107.78(13) . .
O6 S2 C32 107.27(13) . .
O7 S2 C32 110.38(14) . .
C40 S2 C32 104.04(11) . .
C16 C12 C13 116.2(2) . .
C16 C12 C11 126.5(2) . .
C13 C12 C11 117.4(2) . .
C14 N2 C13 117.5(2) . .
C7 N1 C8 129.4(2) . .
C7 N1 H1 115.3 . .
C8 N1 H1 115.3 . .
C28 N4 C29 130.0(2) . .
C28 N4 H4 115.0 . .
C29 N4 H4 115.0 . .
C35 C33 C34 116.0(2) . .
C35 C33 C32 126.3(2) . .
C34 C33 C32 117.7(2) . .
C18 O4 N3 108.89(19) . .
C41 O8 N6 109.0(2) . .
C10 C11 C12 120.5(2) . .
C10 C11 S1 117.17(18) . .
C12 C11 S1 122.29(18) . .
C2 C1 C6 118.4(2) . .
C2 C1 C7 117.7(2) . .
C6 C1 C7 123.9(2) . .
O1 C7 N1 122.3(2) . .
O1 C7 C1 122.6(2) . .
N1 C7 C1 115.0(2) . .
C9 C8 N1 126.0(2) . .
C9 C8 C13 119.8(2) . .
N1 C8 C13 114.27(19) . .
C30 C29 N4 125.5(2) . .
C30 C29 C34 119.5(2) . .
N4 C29 C34 114.9(2) . .
C27 C22 C23 118.2(3) . .
C27 C22 C28 124.5(2) . .
C23 C22 C28 117.4(2) . .
N5 C34 C33 122.9(2) . .
N5 C34 C29 116.3(2) . .
C33 C34 C29 120.7(2) . .
C18 C19 C20 105.4(2) . .
C18 C19 S1 128.3(2) . .
C20 C19 S1 126.27(19) . .
C41 C40 C39 104.9(2) . .
C41 C40 S2 127.4(2) . .
C39 C40 S2 127.7(2) . .
C5 C6 C1 120.3(3) . .
C5 C6 H6 119.8 . .
C1 C6 H6 119.8 . .
C31 C32 C33 120.1(2) . .
C31 C32 S2 116.9(2) . .
C33 C32 S2 122.9(2) . .
N3 C20 C19 111.0(2) . .
N3 C20 C21 119.0(3) . .
C19 C20 C21 130.0(3) . .
N2 C13 C12 123.3(2) . .
N2 C13 C8 116.0(2) . .
C12 C13 C8 120.7(2) . .
C37 N5 C34 117.8(2) . .
C29 C30 C31 119.8(3) . .
C29 C30 H30 120.1 . .
C31 C30 H30 120.1 . .
O8 C41 C40 108.9(3) . .
O8 C41 C42 116.0(2) . .
C40 C41 C42 135.1(3) . .
O4 C18 C19 108.8(2) . .
O4 C18 C17 115.9(2) . .
C19 C18 C17 135.3(3) . .
C15 C16 C12 119.9(2) . .
C15 C16 H16 120.0 . .
C12 C16 H16 120.0 . .
C26 C27 C22 120.8(3) . .
C26 C27 H27 119.6 . .
C22 C27 H27 119.6 . .
C32 C31 C30 122.1(3) . .
C32 C31 H31 119.0 . .
C30 C31 H31 119.0 . .
C20 N3 O4 105.9(2) . .
O5 C28 N4 122.2(2) . .
O5 C28 C22 122.1(2) . .
N4 C28 C22 115.7(2) . .
C8 C9 C10 119.5(2) . .
C8 C9 H9 120.2 . .
C10 C9 H9 120.2 . .
C11 C10 C9 122.1(2) . .
C11 C10 H10 119.0 . .
C9 C10 H10 119.0 . .
C3 C2 C1 120.8(3) . .
C3 C2 H2 119.6 . .
C1 C2 H2 119.6 . .
C16 C15 C14 119.4(2) . .
C16 C15 H15 120.3 . .
C14 C15 H15 120.3 . .
N6 C39 C40 111.7(3) . .
N6 C39 C38 118.3(3) . .
C40 C39 C38 130.0(3) . .
C39 N6 O8 105.6(2) . .
C18 C17 H17A 109.5 . .
C18 C17 H17B 109.5 . .
H17A C17 H17B 109.5 . .
C18 C17 H17C 109.5 . .
H17A C17 H17C 109.5 . .
H17B C17 H17C 109.5 . .
C26 C25 C24 119.6(3) . .
C26 C25 H25 120.2 . .
C24 C25 H25 120.2 . .
C36 C35 C33 120.5(3) . .
C36 C35 H35 119.8 . .
C33 C35 H35 119.8 . .
N2 C14 C15 123.7(2) . .
N2 C14 H14 118.2 . .
C15 C14 H14 118.2 . .
C3 C4 C5 120.1(3) . .
C3 C4 H4A 119.9 . .
C5 C4 H4A 119.9 . .
N5 C37 C36 123.8(3) . .
N5 C37 H37 118.1 . .
C36 C37 H37 118.1 . .
C35 C36 C37 119.0(3) . .
C35 C36 H36 120.5 . .
C37 C36 H36 120.5 . .
C25 C24 C23 120.4(3) . .
C25 C24 H24 119.8 . .
C23 C24 H24 119.8 . .
C24 C23 C22 120.7(3) . .
C24 C23 H23 119.7 . .
C22 C23 H23 119.7 . .
C4 C5 C6 120.1(3) . .
C4 C5 H5 119.9 . .
C6 C5 H5 119.9 . .
C25 C26 C27 120.3(3) . .
C25 C26 H26 119.8 . .
C27 C26 H26 119.8 . .
C20 C21 H21A 109.5 . .
C20 C21 H21B 109.5 . .
H21A C21 H21B 109.5 . .
C20 C21 H21C 109.5 . .
H21A C21 H21C 109.5 . .
H21B C21 H21C 109.5 . .
C4 C3 C2 120.2(3) . .
C4 C3 H3 119.9 . .
C2 C3 H3 119.9 . .
C41 C42 H42A 109.5 . .
C41 C42 H42B 109.5 . .
H42A C42 H42B 109.5 . .
C41 C42 H42C 109.5 . .
H42A C42 H42C 109.5 . .
H42B C42 H42C 109.5 . .
C39 C38 H38A 109.5 . .
C39 C38 H38B 109.5 . .
H38A C38 H38B 109.5 . .
C39 C38 H38C 109.5 . .
H38A C38 H38C 109.5 . .
H38B C38 H38C 109.5 . .

loop_
_geom_bond_atom_site_label_1
_geom_bond_atom_site_label_2
_geom_bond_distance
_geom_bond_site_symmetry_2
S1 O2 1.429(2) .
S1 O3 1.4360(18) .
S1 C19 1.738(3) .
S1 C11 1.769(2) .
S2 O6 1.427(2) .
S2 O7 1.448(2) .
S2 C40 1.737(3) .
S2 C32 1.770(3) .
C12 C16 1.407(3) .
C12 C13 1.413(3) .
C12 C11 1.429(3) .
N2 C14 1.309(3) .
N2 C13 1.361(3) .
N1 C7 1.365(3) .
N1 C8 1.389(3) .
N1 H1 0.8600 .
N4 C28 1.357(3) .
N4 C29 1.389(3) .
N4 H4 0.8600 .
C33 C35 1.413(4) .
C33 C34 1.417(3) .
C33 C32 1.426(4) .
O1 C7 1.213(3) .
O4 C18 1.335(3) .
O4 N3 1.420(3) .
O8 C41 1.328(3) .
O8 N6 1.420(3) .
C11 C10 1.363(3) .
C1 C2 1.381(3) .
C1 C6 1.389(3) .
C1 C7 1.492(3) .
C8 C9 1.369(3) .
C8 C13 1.433(3) .
C29 C30 1.368(3) .
C29 C34 1.428(3) .
C22 C27 1.381(3) .
C22 C23 1.381(4) .
C22 C28 1.493(3) .
C34 N5 1.360(3) .
C19 C18 1.369(3) .
C19 C20 1.409(4) .
C40 C41 1.372(3) .
C40 C39 1.404(4) .
C6 C5 1.384(4) .
C6 H6 0.9300 .
C32 C31 1.365(4) .
C20 N3 1.304(3) .
C20 C21 1.490(3) .
N5 C37 1.311(3) .
C30 C31 1.405(4) .
C30 H30 0.9300 .
O5 C28 1.218(3) .
C41 C42 1.480(4) .
C18 C17 1.477(4) .
C16 C15 1.357(3) .
C16 H16 0.9300 .
C27 C26 1.375(4) .
C27 H27 0.9300 .
C31 H31 0.9300 .
C9 C10 1.402(3) .
C9 H9 0.9300 .
C10 H10 0.9300 .
C2 C3 1.377(4) .
C2 H2 0.9300 .
C15 C14 1.390(4) .
C15 H15 0.9300 .
C39 N6 1.295(3) .
C39 C38 1.490(4) .
C17 H17A 0.9600 .
C17 H17B 0.9600 .
C17 H17C 0.9600 .
C25 C26 1.362(4) .
C25 C24 1.367(4) .
C25 H25 0.9300 .
C35 C36 1.349(4) .
C35 H35 0.9300 .
C14 H14 0.9300 .
C4 C3 1.366(4) .
C4 C5 1.367(4) .
C4 H4A 0.9300 .
C37 C36 1.396(4) .
C37 H37 0.9300 .
C36 H36 0.9300 .
C24 C23 1.373(4) .
C24 H24 0.9300 .
C23 H23 0.9300 .
C5 H5 0.9300 .
C26 H26 0.9300 .
C21 H21A 0.9600 .
C21 H21B 0.9600 .
C21 H21C 0.9600 .
C3 H3 0.9300 .
C42 H42A 0.9600 .
C42 H42B 0.9600 .
C42 H42C 0.9600 .
C38 H38A 0.9600 .
C38 H38B 0.9600 .
C38 H38C 0.9600 .

loop_
_geom_hbond_atom_site_label_D
_geom_hbond_atom_site_label_H
_geom_hbond_atom_site_label_A
_geom_hbond_distance_DH
_geom_hbond_distance_HA
_geom_hbond_distance_DA
_geom_hbond_angle_DHA
_geom_hbond_site_symmetry_A
N1 H1 N2 0.86 2.16 2.602(3) 111.5 .
N4 H4 N5 0.86 2.18 2.616(3) 111.3 .
C9 H9 O1 0.93 2.32 2.894(3) 119.9 .
C10 H10 O3 0.93 2.39 2.825(3) 108.7 .
C17 H17B O2 0.96 2.42 3.087(4) 126.2 .
C16 H16 O2 0.93 2.47 3.077(3) 123.5 .
C30 H30 O5 0.93 2.32 2.897(3) 120.0 .
C31 H31 O6 0.93 2.41 2.837(3) 107.9 .
C35 H35 O7 0.93 2.33 2.992(4) 127.5 .
C5 H5 O6 0.93 2.44 3.296(3) 153.0 2_655
C42 H42C O5 0.96 2.48 3.349(4) 150.5 1_655

loop_
_geom_torsion_atom_site_label_1
_geom_torsion_atom_site_label_2
_geom_torsion_atom_site_label_3
_geom_torsion_atom_site_label_4
_geom_torsion
_geom_torsion_site_symmetry_1
_geom_torsion_site_symmetry_2
_geom_torsion_site_symmetry_3
_geom_torsion_site_symmetry_4
C16 C12 C11 C10 178.2(3) . . . .
C13 C12 C11 C10 -0.6(4) . . . .
C16 C12 C11 S1 -3.4(4) . . . .
C13 C12 C11 S1 177.85(19) . . . .
O2 S1 C11 C10 -137.4(2) . . . .
O3 S1 C11 C10 -6.6(3) . . . .
C19 S1 C11 C10 107.9(2) . . . .
O2 S1 C11 C12 44.1(3) . . . .
O3 S1 C11 C12 175.0(2) . . . .
C19 S1 C11 C12 -70.6(2) . . . .
C8 N1 C7 O1 0.4(4) . . . .
C8 N1 C7 C1 -177.3(2) . . . .
C2 C1 C7 O1 -13.1(4) . . . .
C6 C1 C7 O1 167.5(3) . . . .
C2 C1 C7 N1 164.6(2) . . . .
C6 C1 C7 N1 -14.8(4) . . . .
C7 N1 C8 C9 -1.2(5) . . . .
C7 N1 C8 C13 178.9(2) . . . .
C28 N4 C29 C30 -4.5(4) . . . .
C28 N4 C29 C34 176.2(2) . . . .
C35 C33 C34 N5 0.4(4) . . . .
C32 C33 C34 N5 179.7(2) . . . .
C35 C33 C34 C29 -179.7(2) . . . .
C32 C33 C34 C29 -0.4(3) . . . .
C30 C29 C34 N5 -178.0(2) . . . .
N4 C29 C34 N5 1.4(3) . . . .
C30 C29 C34 C33 2.1(4) . . . .
N4 C29 C34 C33 -178.5(2) . . . .
O2 S1 C19 C18 -6.6(3) . . . .
O3 S1 C19 C18 -136.2(2) . . . .
C11 S1 C19 C18 110.0(2) . . . .
O2 S1 C19 C20 174.4(2) . . . .
O3 S1 C19 C20 44.8(2) . . . .
C11 S1 C19 C20 -69.0(2) . . . .
O6 S2 C40 C41 -145.8(2) . . . .
O7 S2 C40 C41 -16.3(2) . . . .
C32 S2 C40 C41 100.9(2) . . . .
O6 S2 C40 C39 35.9(3) . . . .
O7 S2 C40 C39 165.4(2) . . . .
C32 S2 C40 C39 -77.4(2) . . . .
C2 C1 C6 C5 -0.2(4) . . . .
C7 C1 C6 C5 179.2(2) . . . .
C35 C33 C32 C31 177.9(3) . . . .
C34 C33 C32 C31 -1.3(4) . . . .
C35 C33 C32 S2 -4.5(4) . . . .
C34 C33 C32 S2 176.25(18) . . . .
O6 S2 C32 C31 -15.9(3) . . . .
O7 S2 C32 C31 -147.4(2) . . . .
C40 S2 C32 C31 97.2(2) . . . .
O6 S2 C32 C33 166.5(2) . . . .
O7 S2 C32 C33 35.0(2) . . . .
C40 S2 C32 C33 -80.4(2) . . . .
C18 C19 C20 N3 -1.0(3) . . . .
S1 C19 C20 N3 178.18(18) . . . .
C18 C19 C20 C21 178.0(3) . . . .
S1 C19 C20 C21 -2.8(4) . . . .
C14 N2 C13 C12 -0.5(4) . . . .
C14 N2 C13 C8 178.0(2) . . . .
C16 C12 C13 N2 1.4(4) . . . .
C11 C12 C13 N2 -179.7(2) . . . .
C16 C12 C13 C8 -177.1(2) . . . .
C11 C12 C13 C8 1.8(4) . . . .
C9 C8 C13 N2 -179.6(3) . . . .
N1 C8 C13 N2 0.3(3) . . . .
C9 C8 C13 C12 -1.0(4) . . . .
N1 C8 C13 C12 178.9(2) . . . .
C33 C34 N5 C37 0.1(4) . . . .
C29 C34 N5 C37 -179.8(2) . . . .
N4 C29 C30 C31 178.6(2) . . . .
C34 C29 C30 C31 -2.1(4) . . . .
N6 O8 C41 C40 -0.5(3) . . . .
N6 O8 C41 C42 178.6(2) . . . .
C39 C40 C41 O8 0.6(3) . . . .
S2 C40 C41 O8 -177.98(17) . . . .
C39 C40 C41 C42 -178.2(3) . . . .
S2 C40 C41 C42 3.2(4) . . . .
N3 O4 C18 C19 -0.3(3) . . . .
N3 O4 C18 C17 178.6(2) . . . .
C20 C19 C18 O4 0.8(3) . . . .
S1 C19 C18 O4 -178.41(18) . . . .
C20 C19 C18 C17 -177.9(3) . . . .
S1 C19 C18 C17 3.0(4) . . . .
C13 C12 C16 C15 -1.2(4) . . . .
C11 C12 C16 C15 -179.9(3) . . . .
C23 C22 C27 C26 1.0(4) . . . .
C28 C22 C27 C26 -179.2(3) . . . .
C33 C32 C31 C30 1.4(4) . . . .
S2 C32 C31 C30 -176.3(2) . . . .
C29 C30 C31 C32 0.4(4) . . . .
C19 C20 N3 O4 0.8(3) . . . .
C21 C20 N3 O4 -178.3(2) . . . .
C18 O4 N3 C20 -0.3(3) . . . .
C29 N4 C28 O5 1.5(5) . . . .
C29 N4 C28 C22 -178.3(2) . . . .
C27 C22 C28 O5 -170.9(3) . . . .
C23 C22 C28 O5 8.8(4) . . . .
C27 C22 C28 N4 8.9(4) . . . .
C23 C22 C28 N4 -171.3(3) . . . .
N1 C8 C9 C10 179.1(3) . . . .
C13 C8 C9 C10 -1.0(4) . . . .
C12 C11 C10 C9 -1.5(4) . . . .
S1 C11 C10 C9 180.0(2) . . . .
C8 C9 C10 C11 2.3(5) . . . .
C6 C1 C2 C3 0.2(4) . . . .
C7 C1 C2 C3 -179.3(3) . . . .
C12 C16 C15 C14 0.2(4) . . . .
C41 C40 C39 N6 -0.6(3) . . . .
S2 C40 C39 N6 178.01(18) . . . .
C41 C40 C39 C38 177.4(3) . . . .
S2 C40 C39 C38 -4.0(4) . . . .
C40 C39 N6 O8 0.3(3) . . . .
C38 C39 N6 O8 -177.9(2) . . . .
C41 O8 N6 C39 0.1(3) . . . .
C34 C33 C35 C36 -1.2(4) . . . .
C32 C33 C35 C36 179.6(3) . . . .
C13 N2 C14 C15 -0.6(4) . . . .
C16 C15 C14 N2 0.8(5) . . . .
C34 N5 C37 C36 0.1(4) . . . .
C33 C35 C36 C37 1.4(5) . . . .
N5 C37 C36 C35 -0.9(5) . . . .
C26 C25 C24 C23 0.8(5) . . . .
C25 C24 C23 C22 0.2(5) . . . .
C27 C22 C23 C24 -1.1(5) . . . .
C28 C22 C23 C24 179.2(3) . . . .
C3 C4 C5 C6 -0.2(5) . . . .
C1 C6 C5 C4 0.3(4) . . . .
C24 C25 C26 C27 -0.9(5) . . . .
C22 C27 C26 C25 0.0(5) . . . .
C5 C4 C3 C2 0.2(5) . . . .
C1 C2 C3 C4 -0.1(5) . . . .
